data_2234102
loop_
_publ_author_name
'Du, Chao'
'Wu, Wei'
'Tian, Ge'

_publ_section_title
;
 4,4'-[(5-Carboxy-1,3-phenylene)bis(oxy)]dibenzoic acid
;
_journal_coeditor_code BQ2343
_journal_issue 4
_journal_name_full 'Acta Crystallographica Section E'
_journal_page_first o1243
_journal_paper_doi 10.1107/S1600536812012275
_journal_volume 68
_journal_year 2012
_chemical_formula_iupac 'C21 H14 O8'
_chemical_formula_moiety 'C21 H14 O8'
_chemical_formula_sum 'C21 H14 O8'
_chemical_formula_weight 394.32
_chemical_name_systematic
;
4,4'-[(5-Carboxy-1,3-phenylene)bis(oxy)]dibenzoic acid
;
_space_group_IT_number 15
_symmetry_cell_setting monoclinic
_symmetry_space_group_name_Hall '-C 2yc'
_symmetry_space_group_name_H-M 'C 1 2/c 1'
_atom_sites_solution_hydrogens geom
_atom_sites_solution_primary direct
_atom_sites_solution_secondary difmap
_cell_angle_alpha 90.00
_cell_angle_beta 96.24(3)
_cell_angle_gamma 90.00
_cell_formula_units_Z 8
_cell_length_a 17.235(3)
_cell_length_b 13.419(3)
_cell_length_c 15.586(3)
_cell_measurement_reflns_used 4073
_cell_measurement_temperature 293(2)
_cell_measurement_theta_max 27.45
_cell_measurement_theta_min 3.04
_cell_volume 3583.3(12)
_computing_cell_refinement 'SAINT-Plus (Bruker, 2003)'
_computing_data_collection 'SMART (Bruker, 2001)'
_computing_data_reduction 'SAINT-Plus (Bruker, 2003)'
_computing_molecular_graphics 'SHELXP97 (Sheldrick, 2008)'
_computing_publication_material 'SHELXTL (Sheldrick, 2008)'
_computing_structure_refinement 'SHELXL97 (Sheldrick, 2008)'
_computing_structure_solution 'SHELXS97 (Sheldrick, 2008)'
_diffrn_ambient_temperature 293(2)
_diffrn_measured_fraction_theta_full 0.994
_diffrn_measured_fraction_theta_max 0.994
_diffrn_measurement_device_type 'Bruker SMART CCD area-detector'
_diffrn_measurement_method 'phi and omega scans'
_diffrn_radiation_monochromator graphite
_diffrn_radiation_source 'fine-focus sealed tube'
_diffrn_radiation_type MoK\a
_diffrn_radiation_wavelength 0.71073
_diffrn_reflns_av_R_equivalents 0.0456
_diffrn_reflns_av_sigmaI/netI 0.0405
_diffrn_reflns_limit_h_max 22
_diffrn_reflns_limit_h_min -22
_diffrn_reflns_limit_k_max 17
_diffrn_reflns_limit_k_min -17
_diffrn_reflns_limit_l_max 20
_diffrn_reflns_limit_l_min -19
_diffrn_reflns_number 16922
_diffrn_reflns_theta_full 27.45
_diffrn_reflns_theta_max 27.45
_diffrn_reflns_theta_min 3.04
_exptl_absorpt_coefficient_mu 0.114
_exptl_absorpt_correction_T_max 0.6218
_exptl_absorpt_correction_T_min 0.3157
_exptl_absorpt_correction_type multi-scan
_exptl_absorpt_process_details '(SADABS; Bruker, 2003)'
_exptl_crystal_colour colourless
_exptl_crystal_density_diffrn 1.462
_exptl_crystal_density_method 'not measured'
_exptl_crystal_description block
_exptl_crystal_F_000 1632
_exptl_crystal_size_max 0.33
_exptl_crystal_size_mid 0.29
_exptl_crystal_size_min 0.25
_refine_diff_density_max 0.279
_refine_diff_density_min -0.215
_refine_ls_extinction_method none
_refine_ls_goodness_of_fit_ref 1.091
_refine_ls_hydrogen_treatment constr
_refine_ls_matrix_type full
_refine_ls_number_parameters 262
_refine_ls_number_reflns 4073
_refine_ls_number_restraints 0
_refine_ls_restrained_S_all 1.091
_refine_ls_R_factor_all 0.0681
_refine_ls_R_factor_gt 0.0456
_refine_ls_shift/su_max 0.000
_refine_ls_shift/su_mean 0.000
_refine_ls_structure_factor_coef Fsqd
_refine_ls_weighting_details 'calc w=1/[\s^2^(Fo^2^)+(0.0601P)^2^+0.3436P] where P=(Fo^2^+2Fc^2^)/3'
_refine_ls_weighting_scheme calc
_refine_ls_wR_factor_gt 0.1136
_refine_ls_wR_factor_ref 0.1214
_reflns_number_gt 2862
_reflns_number_total 4073
_reflns_threshold_expression I>2sigma(I)
_cod_data_source_file bq2343.cif
_cod_data_source_block I
_cod_original_sg_symbol_H-M 'C 2/c'
_cod_database_code 2234102
_cod_database_fobs_code 2234102

loop_
_symmetry_equiv_pos_as_xyz
'x, y, z'
'-x, y, -z+1/2'
'x+1/2, y+1/2, z'
'-x+1/2, y+1/2, -z+1/2'
'-x, -y, -z'
'x, -y, z-1/2'
'-x+1/2, -y+1/2, -z'
'x+1/2, -y+1/2, z-1/2'

loop_
_atom_site_type_symbol
_atom_site_label
_atom_site_fract_x
_atom_site_fract_y
_atom_site_fract_z
_atom_site_U_iso_or_equiv
_atom_site_adp_type
_atom_site_calc_flag
_atom_site_refinement_flags
_atom_site_occupancy
_atom_site_symmetry_multiplicity
O O1 0.16748(7) 0.89288(12) -0.11510(7) 0.0630(4) Uani d . 1 1
O O2 -0.07879(6) 0.73896(9) -0.14922(7) 0.0404(3) Uani d . 1 1
O O3 -0.06065(6) 0.88133(11) 0.15033(7) 0.0503(4) Uani d . 1 1
H H6 -0.0624 0.8964 0.2011 0.080 Uiso calc . 1 1
O O4 0.06498(6) 0.92236(9) 0.18120(7) 0.0386(3) Uani d . 1 1
O O5 0.44526(7) 1.12170(10) 0.10342(8) 0.0533(3) Uani d . 1 1
O O6 0.48890(7) 0.96517(11) 0.10924(10) 0.0622(4) Uani d . 1 1
H H3 0.5260 0.9916 0.1379 0.080 Uiso calc . 1 1
O O7 -0.42509(6) 0.81151(10) -0.31119(8) 0.0517(3) Uani d . 1 1
H H8 -0.4653 0.8389 -0.3320 0.080 Uiso calc . 1 1
O O8 -0.38899(7) 0.96958(10) -0.28672(8) 0.0510(3) Uani d . 1 1
C C1 0.10101(8) 0.87058(14) -0.07678(10) 0.0383(4) Uani d . 1 1
C C2 0.04339(9) 0.82152(13) -0.12950(10) 0.0389(4) Uani d . 1 1
H H11A 0.0509 0.8057 -0.1861 0.080 Uiso calc R 1 1
C C3 -0.02518(8) 0.79647(12) -0.09712(10) 0.0335(4) Uani d . 1 1
C C4 -0.03815(8) 0.82052(12) -0.01343(10) 0.0338(4) Uani d . 1 1
H H9A -0.0852 0.8047 0.0074 0.080 Uiso calc R 1 1
C C5 0.02053(8) 0.86866(12) 0.03845(9) 0.0305(3) Uani d . 1 1
C C6 0.09117(8) 0.89385(12) 0.00791(9) 0.0340(4) Uani d . 1 1
H H13A 0.1305 0.9254 0.0435 0.080 Uiso calc R 1 1
C C7 0.01100(8) 0.89365(12) 0.13006(10) 0.0318(3) Uani d . 1 1
C C8 0.23310(9) 0.92824(16) -0.06384(10) 0.0457(5) Uani d . 1 1
C C9 0.24061(9) 1.02836(17) -0.04567(12) 0.0520(5) Uani d . 1 1
H H3A 0.2011 1.0727 -0.0652 0.080 Uiso calc R 1 1
C C10 0.30817(10) 1.06221(15) 0.00240(12) 0.0475(4) Uani d . 1 1
H H2A 0.3139 1.1296 0.0154 0.080 Uiso calc R 1 1
C C11 0.36696(8) 0.99590(14) 0.03100(10) 0.0379(4) Uani d . 1 1
C C12 0.35866(10) 0.89573(15) 0.01005(12) 0.0491(5) Uani d . 1 1
H H6A 0.3984 0.8512 0.0282 0.080 Uiso calc R 1 1
C C13 0.29151(10) 0.86173(16) -0.03783(11) 0.0510(5) Uani d . 1 1
H H5A 0.2860 0.7946 -0.0522 0.080 Uiso calc R 1 1
C C14 0.43795(9) 1.03153(14) 0.08419(11) 0.0393(4) Uani d . 1 1
C C15 -0.15218(8) 0.77687(12) -0.17470(9) 0.0310(3) Uani d . 1 1
C C16 -0.20659(9) 0.70800(13) -0.21092(11) 0.0396(4) Uani d . 1 1
H H17A -0.1938 0.6408 -0.2131 0.080 Uiso calc R 1 1
C C17 -0.27973(9) 0.74089(13) -0.24351(11) 0.0407(4) Uani d . 1 1
H H16A -0.3166 0.6952 -0.2673 0.080 Uiso calc R 1 1
C C18 -0.29914(8) 0.84138(13) -0.24126(10) 0.0340(4) Uani d . 1 1
C C19 -0.24389(9) 0.90878(13) -0.20428(10) 0.0380(4) Uani d . 1 1
H H20A -0.2565 0.9761 -0.2023 0.080 Uiso calc R 1 1
C C20 -0.17048(9) 0.87698(13) -0.17049(10) 0.0367(4) Uani d . 1 1
H H19A -0.1340 0.9223 -0.1453 0.080 Uiso calc R 1 1
C C21 -0.37538(9) 0.87785(13) -0.28147(10) 0.0376(4) Uani d . 1 1

loop_
_atom_site_aniso_label
_atom_site_aniso_U_11
_atom_site_aniso_U_22
_atom_site_aniso_U_33
_atom_site_aniso_U_12
_atom_site_aniso_U_13
_atom_site_aniso_U_23
O1 0.0313(6) 0.1242(13) 0.0339(6) -0.0307(7) 0.0050(5) -0.0151(7)
O2 0.0226(5) 0.0450(7) 0.0501(7) 0.0008(5) -0.0117(5) -0.0106(5)
O3 0.0275(6) 0.0879(10) 0.0359(6) -0.0055(6) 0.0051(5) -0.0026(6)
O4 0.0332(6) 0.0474(7) 0.0347(6) -0.0087(5) 0.0009(5) -0.0024(5)
O5 0.0394(7) 0.0487(9) 0.0676(9) -0.0075(6) -0.0131(6) -0.0023(6)
O6 0.0382(7) 0.0610(10) 0.0805(9) 0.0024(7) -0.0247(6) -0.0065(7)
O7 0.0291(6) 0.0479(8) 0.0730(9) 0.0008(5) -0.0179(6) -0.0011(6)
O8 0.0401(7) 0.0423(8) 0.0657(8) 0.0062(6) -0.0167(6) -0.0016(6)
C1 0.0226(7) 0.0587(12) 0.0329(8) -0.0054(7) 0.0002(6) 0.0002(8)
C2 0.0266(8) 0.0567(12) 0.0317(8) -0.0007(7) -0.0045(6) -0.0038(7)
C3 0.0207(7) 0.0385(9) 0.0386(8) 0.0009(6) -0.0088(6) -0.0009(7)
C4 0.0215(7) 0.0412(10) 0.0378(8) -0.0012(6) -0.0016(6) 0.0027(7)
C5 0.0242(7) 0.0348(9) 0.0316(7) 0.0010(6) -0.0014(6) 0.0048(6)
C6 0.0242(7) 0.0442(10) 0.0320(8) -0.0050(7) -0.0036(6) 0.0010(7)
C7 0.0254(7) 0.0353(9) 0.0340(8) 0.0012(6) 0.0000(6) 0.0043(6)
C8 0.0257(8) 0.0812(15) 0.0303(8) -0.0177(9) 0.0038(7) -0.0046(9)
C9 0.0272(8) 0.0777(15) 0.0488(10) 0.0032(9) -0.0062(7) 0.0007(10)
C10 0.0311(9) 0.0559(12) 0.0537(11) -0.0020(8) -0.0039(8) -0.0007(9)
C11 0.0259(8) 0.0483(11) 0.0383(8) -0.0064(7) -0.0018(6) 0.0044(8)
C12 0.0402(9) 0.0508(12) 0.0537(11) -0.0071(8) -0.0072(8) 0.0019(9)
C13 0.0452(10) 0.0584(13) 0.0481(10) -0.0179(9) -0.0011(9) -0.0028(9)
C14 0.0264(8) 0.0454(11) 0.0444(9) -0.0010(7) -0.0031(7) 0.0028(8)
C15 0.0211(7) 0.0401(9) 0.0307(7) -0.0023(6) -0.0026(6) 0.0010(7)
C16 0.0287(8) 0.0352(10) 0.0518(10) -0.0024(7) -0.0098(7) -0.0023(7)
C17 0.0260(8) 0.0401(10) 0.0526(10) -0.0063(7) -0.0106(7) -0.0001(8)
C18 0.0246(7) 0.0408(10) 0.0353(8) -0.0009(7) -0.0033(6) 0.0021(7)
C19 0.0325(8) 0.0379(10) 0.0412(9) 0.0015(7) -0.0065(7) 0.0004(7)
C20 0.0289(8) 0.0396(10) 0.0394(8) -0.0070(7) -0.0065(7) -0.0021(7)
C21 0.0265(8) 0.0438(11) 0.0406(9) -0.0007(7) -0.0043(7) -0.0004(7)

loop_
_atom_type_symbol
_atom_type_description
_atom_type_scat_dispersion_real
_atom_type_scat_dispersion_imag
_atom_type_scat_source
C C 0.0033 0.0016 'International Tables Vol C Tables 4.2.6.8 and 6.1.1.4'
H H 0.0000 0.0000 'International Tables Vol C Tables 4.2.6.8 and 6.1.1.4'
O O 0.0106 0.0060 'International Tables Vol C Tables 4.2.6.8 and 6.1.1.4'

loop_
_geom_angle_atom_site_label_1
_geom_angle_atom_site_label_2
_geom_angle_atom_site_label_3
_geom_angle
C1 O1 C8 119.01(12)
C15 O2 C3 119.45(12)
C7 O3 H6 109.5
C14 O6 H3 109.5
C21 O7 H8 109.5
O1 C1 C6 123.82(14)
O1 C1 C2 114.92(13)
C6 C1 C2 121.25(14)
C3 C2 C1 119.18(14)
C3 C2 H11A 120.4
C1 C2 H11A 120.4
C2 C3 C4 121.42(14)
C2 C3 O2 117.55(13)
C4 C3 O2 120.84(13)
C5 C4 C3 118.45(13)
C5 C4 H9A 120.8
C3 C4 H9A 120.8
C4 C5 C6 121.50(14)
C4 C5 C7 120.94(13)
C6 C5 C7 117.54(14)
C1 C6 C5 118.17(14)
C1 C6 H13A 120.9
C5 C6 H13A 120.9
O4 C7 O3 123.42(14)
O4 C7 C5 122.71(13)
O3 C7 C5 113.86(13)
C13 C8 C9 121.61(16)
C13 C8 O1 118.08(19)
C9 C8 O1 120.15(18)
C8 C9 C10 118.97(17)
C8 C9 H3A 120.5
C10 C9 H3A 120.5
C11 C10 C9 120.25(19)
C11 C10 H2A 119.9
C9 C10 H2A 119.9
C10 C11 C12 119.59(16)
C10 C11 C14 120.24(17)
C12 C11 C14 120.17(15)
C13 C12 C11 120.33(18)
C13 C12 H6A 119.8
C11 C12 H6A 119.8
C8 C13 C12 119.21(19)
C8 C13 H5A 120.4
C12 C13 H5A 120.4
O5 C14 O6 123.49(16)
O5 C14 C11 120.18(15)
O6 C14 C11 116.32(16)
O2 C15 C20 123.41(14)
O2 C15 C16 115.32(14)
C20 C15 C16 121.14(14)
C17 C16 C15 119.03(16)
C17 C16 H17A 120.5
C15 C16 H17A 120.5
C16 C17 C18 120.92(15)
C16 C17 H16A 119.5
C18 C17 H16A 119.5
C17 C18 C19 119.00(14)
C17 C18 C21 121.08(14)
C19 C18 C21 119.84(15)
C20 C19 C18 120.88(16)
C20 C19 H20A 119.6
C18 C19 H20A 119.6
C15 C20 C19 119.02(15)
C15 C20 H19A 120.5
C19 C20 H19A 120.5
O8 C21 O7 122.91(15)
O8 C21 C18 120.30(14)
O7 C21 C18 116.78(15)

loop_
_geom_bond_atom_site_label_1
_geom_bond_atom_site_label_2
_geom_bond_distance
O1 C1 1.3811(18)
O1 C8 1.395(2)
O2 C15 1.3810(17)
O2 C3 1.3949(18)
O3 C7 1.3179(17)
O3 H6 0.8200
O4 C7 1.2199(19)
O5 C14 1.250(2)
O6 C14 1.281(2)
O6 H3 0.8200
O7 C21 1.286(2)
O7 H8 0.8200
O8 C21 1.254(2)
C1 C6 1.385(2)
C1 C2 1.385(2)
C2 C3 1.376(2)
C2 H11A 0.9300
C3 C4 1.385(2)
C4 C5 1.384(2)
C4 H9A 0.9300
C5 C6 1.396(2)
C5 C7 1.493(2)
C6 H13A 0.9300
C8 C13 1.373(3)
C8 C9 1.376(3)
C9 C10 1.391(2)
C9 H3A 0.9300
C10 C11 1.385(2)
C10 H2A 0.9300
C11 C12 1.387(3)
C11 C14 1.481(2)
C12 C13 1.384(2)
C12 H6A 0.9300
C13 H5A 0.9300
C15 C20 1.383(2)
C15 C16 1.392(2)
C16 C17 1.379(2)
C16 H17A 0.9300
C17 C18 1.391(2)
C17 H16A 0.9300
C18 C19 1.392(2)
C18 C21 1.476(2)
C19 C20 1.384(2)
C19 H20A 0.9300
C20 H19A 0.9300

loop_
_geom_hbond_atom_site_label_D
_geom_hbond_atom_site_label_H
_geom_hbond_atom_site_label_A
_geom_hbond_site_symmetry_A
_geom_hbond_distance_DH
_geom_hbond_distance_HA
_geom_hbond_distance_DA
_geom_hbond_angle_DHA
O3 H6 O4 2 0.82 1.87 2.6919(16) 176.4
O6 H3 O8 6_676 0.82 1.85 2.6615(18) 169.9
O7 H8 O5 6_475 0.82 1.82 2.6307(18) 167.2

loop_
_cod_related_entry_id
_cod_related_entry_database
_cod_related_entry_code
1 ChemSpider 30657570
